data_2206747
loop_
_publ_author_name
'Wu, Jian-Yi'
'Feng, De-Ming'
'He, Hong-Yin'
'Wang, Qing-Xiang'
'Zhu, Long-Guan'

_publ_section_title
;Poly[[[<i>trans</i>-bis(3-aminopyridine)copper(II)]-\m~3~-5-hydroxy-1,3-benzenedicarboxylato]
 monohydrate]
;
_journal_coeditor_code LH6487
_journal_issue 9
_journal_name_full 'Acta Crystallographica Section E'
_journal_page_first m1779
_journal_page_last m1781
_journal_paper_doi 10.1107/S1600536805025535
_journal_volume 61
_journal_year 2005
_chemical_formula_iupac '[Cu (C8 H4 O5) (C5 H6 N2)2], H2 O'
_chemical_formula_moiety 'C18 H16 Cu N4 O5, H2 O'
_chemical_formula_sum 'C18 H18 Cu N4 O6'
_chemical_formula_weight 449.90
_chemical_name_systematic
;
Poly[[[trans-bis(3-aminopyridine)copper(II)]-\m~3~-5-hydroxy-1,3-
benzenedicarboxylato] monohydrate]
;
_space_group_IT_number 14
_symmetry_cell_setting monoclinic
_symmetry_space_group_name_Hall '-P 2yn'
_symmetry_space_group_name_H-M 'P 1 21/n 1'
_atom_sites_solution_hydrogens geom
_atom_sites_solution_primary direct
_atom_sites_solution_secondary difmap
_audit_creation_method SHELXL-97
_cell_angle_alpha 90.00
_cell_angle_beta 101.197(2)
_cell_angle_gamma 90.00
_cell_formula_units_Z 4
_cell_length_a 10.3222(9)
_cell_length_b 11.5993(10)
_cell_length_c 16.0222(14)
_cell_measurement_reflns_used 2213
_cell_measurement_temperature 295(2)
_cell_measurement_theta_max 23.939
_cell_measurement_theta_min 2.171
_cell_volume 1881.8(3)
_computing_cell_refinement 'SAINT (Bruker, 2002)'
_computing_data_collection 'SMART (Bruker, 2002)'
_computing_data_reduction SAINT
_computing_molecular_graphics 'ORTEP-3 for Windows (Farrugia, 1997)'
_computing_publication_material 'WinGX (Farrugia, 1999)'
_computing_structure_refinement 'SHELXL-97 (Sheldrick, 1997)'
_computing_structure_solution 'SHELX97 (Sheldrick, 1997)'
_diffrn_ambient_temperature 295(2)
_diffrn_measured_fraction_theta_full 0.998
_diffrn_measured_fraction_theta_max 0.998
_diffrn_measurement_device_type 'Bruker APEX area-detector'
_diffrn_measurement_method '\f and \w'
_diffrn_radiation_monochromator graphite
_diffrn_radiation_source 'fine-focus sealed tube'
_diffrn_radiation_type MoK\a
_diffrn_radiation_wavelength 0.71073
_diffrn_reflns_av_R_equivalents 0.0699
_diffrn_reflns_av_sigmaI/netI 0.0718
_diffrn_reflns_limit_h_max 12
_diffrn_reflns_limit_h_min -11
_diffrn_reflns_limit_k_max 13
_diffrn_reflns_limit_k_min -13
_diffrn_reflns_limit_l_max 15
_diffrn_reflns_limit_l_min -19
_diffrn_reflns_number 9360
_diffrn_reflns_theta_full 25.00
_diffrn_reflns_theta_max 25.00
_diffrn_reflns_theta_min 2.17
_diffrn_standards_number 0
_exptl_absorpt_coefficient_mu 1.206
_exptl_absorpt_correction_T_max 0.8033
_exptl_absorpt_correction_T_min 0.7526
_exptl_absorpt_correction_type multi-scan
_exptl_absorpt_process_details '(SADABS; Bruker, 2002)'
_exptl_crystal_colour blue
_exptl_crystal_density_diffrn 1.588
_exptl_crystal_density_method 'not measured'
_exptl_crystal_description block
_exptl_crystal_F_000 924
_exptl_crystal_size_max 0.25
_exptl_crystal_size_mid 0.25
_exptl_crystal_size_min 0.19
_refine_diff_density_max 0.960
_refine_diff_density_min -0.538
_refine_ls_extinction_method none
_refine_ls_goodness_of_fit_ref 1.007
_refine_ls_hydrogen_treatment constr
_refine_ls_matrix_type full
_refine_ls_number_parameters 284
_refine_ls_number_reflns 3313
_refine_ls_number_restraints 20
_refine_ls_restrained_S_all 1.012
_refine_ls_R_factor_all 0.0564
_refine_ls_R_factor_gt 0.0439
_refine_ls_shift/su_max 0.002
_refine_ls_shift/su_mean 0.000
_refine_ls_structure_factor_coef Fsqd
_refine_ls_weighting_details 'calc w = 1/[\s^2^(Fo^2^)+(0.0656P)^2^5] where P = (Fo^2^+2Fc^2^)/3'
_refine_ls_weighting_scheme calc
_refine_ls_wR_factor_gt 0.1221
_refine_ls_wR_factor_ref 0.1284
_reflns_number_gt 2556
_reflns_number_total 3313
_reflns_threshold_expression I>2\s(I)
_cod_data_source_file lh6487.cif
_cod_data_source_block I
_cod_original_sg_symbol_H-M 'P 21/n'
_cod_database_code 2206747
_cod_database_fobs_code 2206747

loop_
_symmetry_equiv_pos_as_xyz
'x, y, z'
'-x+1/2, y+1/2, -z+1/2'
'-x, -y, -z'
'x-1/2, -y-1/2, z-1/2'

loop_
_atom_site_label
_atom_site_fract_x
_atom_site_fract_y
_atom_site_fract_z
_atom_site_U_iso_or_equiv
_atom_site_adp_type
_atom_site_calc_flag
_atom_site_refinement_flags
_atom_site_occupancy
_atom_site_disorder_assembly
_atom_site_disorder_group
_atom_site_type_symbol
Cu1 0.90250(4) 0.88478(4) 0.08551(3) 0.02143(18) Uani d . 1 . . Cu
O1 0.7992(2) 0.9026(2) 0.17569(16) 0.0252(6) Uani d . 1 . . O
O2 0.7631(3) 0.7143(2) 0.18098(18) 0.0413(8) Uani d . 1 . . O
O3 0.6426(3) 1.0720(2) 0.42589(17) 0.0330(7) Uani d . 1 . . O
H3 0.6764 1.1186 0.3981 0.049 Uiso calc R 1 . . H
O4 0.5331(3) 0.5673(2) 0.40923(17) 0.0322(7) Uani d . 1 . . O
O5 0.4911(3) 0.6934(2) 0.50539(16) 0.0306(7) Uani d . 1 . . O
N1 1.0558(3) 0.8425(3) 0.1798(2) 0.0257(7) Uani d . 1 . . N
N2 0.7363(3) 0.9075(3) -0.0030(2) 0.0336(9) Uani d . 1 . . N
N3 0.5948(5) 1.0976(5) -0.1753(4) 0.103(2) Uani d . 1 . . N
H3A 0.5209 1.1098 -0.2096 0.080 Uiso calc R 1 . . H
H3B 0.6614 1.1416 -0.1767 0.080 Uiso calc R 1 . . H
N4 1.2195(5) 0.9641(4) 0.3810(3) 0.0809(16) Uani d . 1 . . N
H4A 1.2811 0.9475 0.4237 0.080 Uiso calc R 1 . . H
H4B 1.1814 1.0303 0.3783 0.080 Uiso calc RD 1 . . H
C1 0.7601(4) 0.8133(3) 0.2094(2) 0.0240(9) Uani d . 1 . . C
C2 0.7030(4) 0.8329(3) 0.2877(2) 0.0225(8) Uani d . 1 . . C
C3 0.6497(3) 0.7420(3) 0.3265(2) 0.0240(9) Uani d . 1 . . C
H3E 0.6507 0.6676 0.3049 0.029 Uiso calc R 1 . . H
C4 0.5946(3) 0.7631(3) 0.3981(2) 0.0211(8) Uani d . 1 . . C
C5 0.5929(4) 0.8734(3) 0.4300(2) 0.0235(9) Uani d . 1 . . C
H5 0.5556 0.8872 0.4775 0.028 Uiso calc R 1 . . H
C6 0.6467(4) 0.9640(3) 0.3913(2) 0.0230(9) Uani d . 1 . . C
C7 0.7015(4) 0.9432(3) 0.3201(2) 0.0242(9) Uani d . 1 . . C
H7 0.7372 1.0039 0.2940 0.029 Uiso calc R 1 . . H
C8 0.5354(4) 0.6649(3) 0.4397(2) 0.0215(8) Uani d . 1 . . C
C9 1.1141(4) 0.7392(4) 0.1826(3) 0.0392(11) Uani d . 1 . . C
H9 1.0912 0.6892 0.1367 0.047 Uiso calc R 1 . . H
C10 1.2060(5) 0.7055(5) 0.2512(3) 0.0539(14) Uani d . 1 . . C
H10 1.2455 0.6334 0.2516 0.065 Uiso calc R 1 . . H
C11 1.2408(5) 0.7788(5) 0.3203(3) 0.0528(14) Uani d . 1 . . C
H11 1.3029 0.7559 0.3675 0.063 Uiso calc R 1 . . H
C12 1.1824(5) 0.8861(4) 0.3185(3) 0.0459(13) Uani d . 1 . . C
C13 1.0895(4) 0.9130(4) 0.2457(3) 0.0369(11) Uani d . 1 . . C
H13 1.0487 0.9847 0.2431 0.044 Uiso calc R 1 . . H
C14 0.6302(4) 0.8386(5) -0.0024(3) 0.0481(12) Uani d . 1 . . C
H14 0.6381 0.7799 0.0378 0.058 Uiso calc R 1 . . H
C15 0.5128(5) 0.8509(5) -0.0576(3) 0.0626(15) Uani d . 1 . . C
H15 0.4429 0.8011 -0.0556 0.075 Uiso calc R 1 . . H
C16 0.5000(5) 0.9380(5) -0.1158(3) 0.0580(15) Uani d . 1 . . C
H16 0.4202 0.9495 -0.1533 0.070 Uiso calc R 1 . . H
C17 0.6061(5) 1.0088(5) -0.1187(3) 0.0490(13) Uani d . 1 . . C
C18 0.7235(4) 0.9902(4) -0.0613(3) 0.0404(11) Uani d . 1 . . C
H18 0.7957 1.0372 -0.0638 0.048 Uiso calc R 1 . . H
O1W 1.0218(6) 1.1469(7) 0.3830(4) 0.107(3) Uani d PDU 0.791(8) A 1 O
H1A 0.943(2) 1.166(6) 0.3571(18) 0.080 Uiso d PD 0.791(8) A 1 H
H1B 1.023(5) 1.154(5) 0.4363(8) 0.080 Uiso d PD 0.791(8) A 1 H
O1W' 1.001(3) 1.054(2) 0.4668(17) 0.095(9) Uani d PDU 0.209(8) . 2 O
H1A' 1.01(3) 0.981(3) 0.468(13) 0.080 Uiso d PD 0.209(8) A 2 H
H1B' 1.01(3) 1.079(17) 0.517(6) 0.080 Uiso d PD 0.209(8) A 2 H

loop_
_atom_site_aniso_label
_atom_site_aniso_U_11
_atom_site_aniso_U_22
_atom_site_aniso_U_33
_atom_site_aniso_U_12
_atom_site_aniso_U_13
_atom_site_aniso_U_23
Cu1 0.0289(3) 0.0206(3) 0.0176(3) 0.00384(19) 0.0114(2) 0.00045(19)
O1 0.0358(15) 0.0234(15) 0.0212(14) -0.0011(12) 0.0178(12) 0.0015(11)
O2 0.077(2) 0.0190(17) 0.0402(18) 0.0001(15) 0.0410(17) -0.0046(13)
O3 0.0631(19) 0.0139(14) 0.0295(16) -0.0057(13) 0.0277(14) -0.0035(12)
O4 0.0553(18) 0.0161(15) 0.0308(16) -0.0035(13) 0.0225(14) -0.0010(12)
O5 0.0495(17) 0.0230(15) 0.0266(16) -0.0074(13) 0.0257(14) -0.0017(12)
N1 0.0271(17) 0.0261(18) 0.0247(18) 0.0059(15) 0.0070(14) 0.0006(15)
N2 0.042(2) 0.039(2) 0.0207(19) 0.0084(17) 0.0091(16) -0.0007(16)
N3 0.078(4) 0.112(5) 0.113(5) -0.011(3) 0.005(4) 0.039(4)
N4 0.102(4) 0.073(4) 0.050(3) 0.011(3) -0.029(3) -0.008(3)
C1 0.032(2) 0.020(2) 0.023(2) 0.0021(17) 0.0122(17) 0.0002(17)
C2 0.033(2) 0.020(2) 0.018(2) 0.0001(17) 0.0131(17) -0.0009(16)
C3 0.035(2) 0.016(2) 0.025(2) 0.0003(16) 0.0148(18) -0.0020(16)
C4 0.029(2) 0.019(2) 0.018(2) 0.0002(16) 0.0090(16) 0.0006(15)
C5 0.033(2) 0.020(2) 0.021(2) 0.0019(16) 0.0159(18) 0.0005(16)
C6 0.033(2) 0.017(2) 0.022(2) 0.0005(16) 0.0105(17) -0.0016(16)
C7 0.034(2) 0.019(2) 0.023(2) -0.0022(17) 0.0146(17) 0.0057(16)
C8 0.026(2) 0.017(2) 0.022(2) -0.0022(16) 0.0068(17) 0.0017(16)
C9 0.045(3) 0.036(3) 0.038(3) 0.010(2) 0.010(2) 0.002(2)
C10 0.058(3) 0.043(3) 0.061(4) 0.019(3) 0.013(3) 0.014(3)
C11 0.045(3) 0.064(4) 0.046(3) 0.012(3) 0.001(2) 0.020(3)
C12 0.047(3) 0.053(3) 0.035(3) -0.001(2) 0.001(2) 0.004(2)
C13 0.039(2) 0.033(3) 0.039(3) 0.006(2) 0.007(2) 0.002(2)
C14 0.046(3) 0.058(3) 0.039(3) -0.009(3) 0.007(2) 0.012(2)
C15 0.055(3) 0.082(4) 0.049(3) -0.005(3) 0.006(3) 0.014(3)
C16 0.035(3) 0.083(4) 0.052(3) 0.000(3) 0.000(2) 0.006(3)
C17 0.061(3) 0.052(3) 0.031(3) 0.014(3) 0.004(2) 0.013(2)
C18 0.045(3) 0.043(3) 0.035(3) 0.003(2) 0.013(2) 0.004(2)
O1W 0.081(4) 0.133(6) 0.103(5) 0.037(4) 0.007(4) -0.042(4)
O1W' 0.083(11) 0.091(12) 0.110(12) 0.003(9) 0.020(9) -0.001(8)

loop_
_atom_type_symbol
_atom_type_description
_atom_type_scat_dispersion_real
_atom_type_scat_dispersion_imag
_atom_type_scat_source
C C 0.0033 0.0016 'International Tables Vol C Tables 4.2.6.8 and 6.1.1.4'
H H 0.0000 0.0000 'International Tables Vol C Tables 4.2.6.8 and 6.1.1.4'
N N 0.0061 0.0033 'International Tables Vol C Tables 4.2.6.8 and 6.1.1.4'
O O 0.0106 0.0060 'International Tables Vol C Tables 4.2.6.8 and 6.1.1.4'
Cu Cu 0.3201 1.2651 'International Tables Vol C Tables 4.2.6.8 and 6.1.1.4'

loop_
_geom_angle_atom_site_label_1
_geom_angle_atom_site_label_2
_geom_angle_atom_site_label_3
_geom_angle_site_symmetry_1
_geom_angle_site_symmetry_3
_geom_angle
_geom_angle_publ_flag
O5 Cu1 O1 4_675 . 158.15(11) yes
O5 Cu1 N2 4_675 . 92.38(12) yes
O1 Cu1 N2 . . 89.71(12) yes
O5 Cu1 N1 4_675 . 88.88(12) yes
O1 Cu1 N1 . . 86.18(11) yes
N2 Cu1 N1 . . 171.87(14) yes
O5 Cu1 O4 4_675 2_655 107.16(11) yes
O1 Cu1 O4 . 2_655 94.20(10) yes
N2 Cu1 O4 . 2_655 96.29(13) yes
N1 Cu1 O4 . 2_655 91.01(12) yes
C1 O1 Cu1 . . 119.3(2) ?
C6 O3 H3 . . 109.5 ?
C8 O4 Cu1 . 2_645 151.7(3) ?
C8 O5 Cu1 . 4_576 136.0(2) ?
C13 N1 C9 . . 118.6(4) ?
C13 N1 Cu1 . . 119.4(3) ?
C9 N1 Cu1 . . 121.5(3) ?
C18 N2 C14 . . 117.4(4) ?
C18 N2 Cu1 . . 122.9(3) ?
C14 N2 Cu1 . . 119.6(3) ?
C17 N3 H3A . . 120.0 ?
C17 N3 H3B . . 120.0 ?
H3A N3 H3B . . 120.0 ?
C12 N4 H4A . . 120.0 ?
C12 N4 H4B . . 120.0 ?
H4A N4 H4B . . 120.0 ?
O2 C1 O1 . . 124.6(3) ?
O2 C1 C2 . . 119.3(3) ?
O1 C1 C2 . . 116.1(3) ?
C7 C2 C3 . . 120.0(3) ?
C7 C2 C1 . . 119.2(3) ?
C3 C2 C1 . . 120.8(3) ?
C2 C3 C4 . . 119.5(3) ?
C2 C3 H3E . . 120.2 ?
C4 C3 H3E . . 120.2 ?
C5 C4 C3 . . 120.3(3) ?
C5 C4 C8 . . 120.0(3) ?
C3 C4 C8 . . 119.7(3) ?
C4 C5 C6 . . 120.0(3) ?
C4 C5 H5 . . 120.0 ?
C6 C5 H5 . . 120.0 ?
O3 C6 C7 . . 122.6(3) ?
O3 C6 C5 . . 117.6(3) ?
C7 C6 C5 . . 119.8(3) ?
C2 C7 C6 . . 120.3(3) ?
C2 C7 H7 . . 119.8 ?
C6 C7 H7 . . 119.8 ?
O4 C8 O5 . . 125.8(3) ?
O4 C8 C4 . . 119.8(3) ?
O5 C8 C4 . . 114.4(3) ?
N1 C9 C10 . . 121.5(4) ?
N1 C9 H9 . . 119.3 ?
C10 C9 H9 . . 119.3 ?
C9 C10 C11 . . 120.0(5) ?
C9 C10 H10 . . 120.0 ?
C11 C10 H10 . . 120.0 ?
C12 C11 C10 . . 119.4(4) ?
C12 C11 H11 . . 120.3 ?
C10 C11 H11 . . 120.3 ?
N4 C12 C11 . . 121.9(5) ?
N4 C12 C13 . . 121.5(5) ?
C11 C12 C13 . . 116.5(5) ?
N1 C13 C12 . . 124.1(4) ?
N1 C13 H13 . . 118.0 ?
C12 C13 H13 . . 118.0 ?
N2 C14 C15 . . 123.5(5) ?
N2 C14 H14 . . 118.3 ?
C15 C14 H14 . . 118.3 ?
C14 C15 C16 . . 118.5(5) ?
C14 C15 H15 . . 120.8 ?
C16 C15 H15 . . 120.8 ?
C15 C16 C17 . . 119.5(5) ?
C15 C16 H16 . . 120.2 ?
C17 C16 H16 . . 120.2 ?
N3 C17 C16 . . 120.5(5) ?
N3 C17 C18 . . 120.6(5) ?
C16 C17 C18 . . 118.9(5) ?
N2 C18 C17 . . 122.2(4) ?
N2 C18 H18 . . 118.9 ?
C17 C18 H18 . . 118.9 ?
H1A O1W H1B . . 106.4(14) ?
O1W' O1W' H1B 3_776 . 161(3) ?
H1B O1W' H1A' . . 151(10) ?
O1W' O1W' H1B' 3_776 . 70(10) ?
H1B O1W' H1B' . . 93(10) ?
H1A' O1W' H1B' . . 109.6(19) ?

loop_
_geom_bond_atom_site_label_1
_geom_bond_atom_site_label_2
_geom_bond_site_symmetry_2
_geom_bond_distance
_geom_bond_publ_flag
Cu1 O5 4_675 1.940(2) yes
Cu1 O1 . 1.966(2) yes
Cu1 N2 . 2.020(3) yes
Cu1 N1 . 2.025(3) yes
Cu1 O4 2_655 2.216(3) yes
O1 C1 . 1.270(4) ?
O2 C1 . 1.238(4) ?
O3 C6 . 1.373(4) ?
O3 H3 . 0.8200 ?
O4 C8 . 1.232(4) ?
O4 Cu1 2_645 2.216(3) ?
O5 C8 . 1.269(4) ?
O5 Cu1 4_576 1.940(2) ?
N1 C13 . 1.326(5) ?
N1 C9 . 1.338(5) ?
N2 C18 . 1.327(5) ?
N2 C14 . 1.358(5) ?
N3 C17 . 1.362(7) ?
N3 H3A . 0.8600 ?
N3 H3B . 0.8600 ?
N4 C12 . 1.349(6) ?
N4 H4A . 0.8600 ?
N4 H4B . 0.8600 ?
C1 C2 . 1.504(5) ?
C2 C7 . 1.382(5) ?
C2 C3 . 1.390(5) ?
C3 C4 . 1.397(5) ?
C3 H3E . 0.9300 ?
C4 C5 . 1.380(5) ?
C4 C8 . 1.508(5) ?
C5 C6 . 1.390(5) ?
C5 H5 . 0.9300 ?
C6 C7 . 1.389(5) ?
C7 H7 . 0.9300 ?
C9 C10 . 1.362(6) ?
C9 H9 . 0.9300 ?
C10 C11 . 1.388(7) ?
C10 H10 . 0.9300 ?
C11 C12 . 1.381(7) ?
C11 H11 . 0.9300 ?
C12 C13 . 1.394(6) ?
C13 H13 . 0.9300 ?
C14 C15 . 1.362(7) ?
C14 H14 . 0.9300 ?
C15 C16 . 1.364(7) ?
C15 H15 . 0.9300 ?
C16 C17 . 1.376(7) ?
C16 H16 . 0.9300 ?
C17 C18 . 1.389(6) ?
C18 H18 . 0.9300 ?
O1W H1A . 0.866(8) ?
O1W H1B . 0.857(10) ?
O1W' O1W' 3_776 1.64(5) ?
O1W' H1B . 1.30(6) ?
O1W' H1A' . 0.851(11) ?
O1W' H1B' . 0.850(11) ?

loop_
_geom_hbond_atom_site_label_D
_geom_hbond_atom_site_label_H
_geom_hbond_atom_site_label_A
_geom_hbond_site_symmetry_A
_geom_hbond_distance_DH
_geom_hbond_distance_HA
_geom_hbond_distance_DA
_geom_hbond_angle_DHA
O3 H3 O2 2_655 0.82 1.88 2.693(4) 171
N4 H4A O3 3_776 0.86 2.40 3.172(5) 150
N4 H4B O1W . 0.86 2.14 2.947(8) 155
N4 H4B O1W' . 0.86 2.57 3.05(3) 116
O1W H1A O2 2_655 0.866(8) 2.171(9) 3.023(6) 168(3)

loop_
_geom_torsion_atom_site_label_1
_geom_torsion_atom_site_label_2
_geom_torsion_atom_site_label_3
_geom_torsion_atom_site_label_4
_geom_torsion_site_symmetry_1
_geom_torsion
O5 Cu1 O1 C1 4_675 1.6(5)
N2 Cu1 O1 C1 . 97.3(3)
N1 Cu1 O1 C1 . -75.7(3)
O4 Cu1 O1 C1 2_655 -166.4(3)
O5 Cu1 N1 C13 4_675 148.1(3)
O1 Cu1 N1 C13 . -53.2(3)
O4 Cu1 N1 C13 2_655 40.9(3)
O5 Cu1 N1 C9 4_675 -40.0(3)
O1 Cu1 N1 C9 . 118.7(3)
O4 Cu1 N1 C9 2_655 -147.1(3)
O5 Cu1 N2 C18 4_675 -79.3(3)
O1 Cu1 N2 C18 . 122.4(3)
O4 Cu1 N2 C18 2_655 28.2(3)
O5 Cu1 N2 C14 4_675 102.9(3)
O1 Cu1 N2 C14 . -55.3(3)
O4 Cu1 N2 C14 2_655 -149.5(3)
Cu1 O1 C1 O2 . -12.3(5)
Cu1 O1 C1 C2 . 169.6(2)
O2 C1 C2 C7 . 179.1(4)
O1 C1 C2 C7 . -2.6(5)
O2 C1 C2 C3 . -2.3(6)
O1 C1 C2 C3 . 175.9(3)
C7 C2 C3 C4 . 0.0(6)
C1 C2 C3 C4 . -178.5(3)
C2 C3 C4 C5 . 0.1(6)
C2 C3 C4 C8 . 179.4(3)
C3 C4 C5 C6 . -0.4(6)
C8 C4 C5 C6 . -179.6(3)
C4 C5 C6 O3 . -179.8(3)
C4 C5 C6 C7 . 0.4(6)
C3 C2 C7 C6 . 0.0(6)
C1 C2 C7 C6 . 178.6(3)
O3 C6 C7 C2 . -180.0(4)
C5 C6 C7 C2 . -0.3(6)
Cu1 O4 C8 O5 2_645 -67.8(7)
Cu1 O4 C8 C4 2_645 112.3(5)
Cu1 O5 C8 O4 4_576 -1.4(6)
Cu1 O5 C8 C4 4_576 178.5(2)
C5 C4 C8 O4 . 177.5(3)
C3 C4 C8 O4 . -1.8(5)
C5 C4 C8 O5 . -2.4(5)
C3 C4 C8 O5 . 178.4(3)
C13 N1 C9 C10 . 0.1(6)
Cu1 N1 C9 C10 . -171.9(3)
N1 C9 C10 C11 . 0.3(7)
C9 C10 C11 C12 . -0.7(7)
C10 C11 C12 N4 . -175.0(5)
C10 C11 C12 C13 . 0.6(7)
C9 N1 C13 C12 . -0.2(6)
Cu1 N1 C13 C12 . 172.0(4)
N4 C12 C13 N1 . 175.4(5)
C11 C12 C13 N1 . -0.2(7)
C18 N2 C14 C15 . -0.6(7)
Cu1 N2 C14 C15 . 177.3(4)
N2 C14 C15 C16 . -1.0(9)
C14 C15 C16 C17 . 1.5(9)
C15 C16 C17 N3 . -178.8(6)
C15 C16 C17 C18 . -0.6(8)
C14 N2 C18 C17 . 1.6(7)
Cu1 N2 C18 C17 . -176.2(3)
N3 C17 C18 N2 . 177.2(5)
C16 C17 C18 N2 . -1.0(7)
